data_4515749
loop_
_publ_author_name
'Tinnermann, Hendrik'
'Nicholls, Leo D. M.'
'Johannsen, Tim'
'Wille, Christian'
'Golz, Christopher'
'Goddard, Richard'
'Alcarazo, Manuel'

_publ_section_title
;
 N-Arylpyridiniophosphines: Synthesis, Structure, and Applications in
 Au(I) Catalysis
;
_journal_issue 11
_journal_name_full 'ACS Catalysis'
_journal_page_first 10457
_journal_paper_doi 10.1021/acscatal.8b03271
_journal_volume 8
_journal_year 2018
_chemical_compound_source 'dichloormethane, pentane'
_chemical_formula_moiety 'C26 H37 N P, F6 Sb'
_chemical_formula_sum 'C26 H37 F6 N P Sb'
_chemical_formula_weight 630.28
_chemical_name_systematic
;
 N-(2,4,6-trimethyl-phenyl)-2-dicyclohexylphosphinyl-pyridinium 
 hexafluoroantimonate
;
_space_group_crystal_system monoclinic
_space_group_IT_number 14
_space_group_name_Hall '-P 2yn'
_space_group_name_H-M_alt 'P 1 21/n 1'
_atom_sites_solution_hydrogens geom
_atom_sites_solution_primary dual
_atom_sites_solution_secondary difmap
_audit_block_code WID-WA-100-02_9294_150_K
_audit_creation_date 2018-08-14
_audit_creation_method SHELXL-2018/1
_cell_angle_alpha 90
_cell_angle_beta 112.626(6)
_cell_angle_gamma 90
_cell_formula_units_Z 4
_cell_length_a 13.8885(9)
_cell_length_b 13.3919(6)
_cell_length_c 15.6069(18)
_cell_measurement_reflns_used 61383
_cell_measurement_temperature 150(2)
_cell_measurement_theta_max 34.9997
_cell_measurement_theta_min 2.6534
_cell_volume 2679.4(4)
_computing_cell_refinement 'REVALCCD V. 1.6, 2008'
_computing_data_collection 'DATCOL (Bruker AXS, 2006)'
_computing_data_reduction 'REVALCCD V. 1.6, 2008'
_computing_molecular_graphics 'DIAMOND (Crystal Impact GbR, 1997-2013)'
_computing_structure_refinement 'SHELXL (Sheldrick, 2015)'
_computing_structure_solution 'SHELXT (Sheldrick, 2015)'
_diffrn_ambient_temperature 150(2)
_diffrn_detector_area_resol_mean 18.02
_diffrn_measured_fraction_theta_full 0.992
_diffrn_measured_fraction_theta_max 0.995
_diffrn_measurement_device_type 'Bruker AXS Enraf-Nonius KappaCCD'
_diffrn_measurement_method 'CCD \f- and \w-scans'
_diffrn_radiation_monochromator 'Incoatec Helios focusing multilayer optics'
_diffrn_radiation_type MoK\a
_diffrn_radiation_wavelength 0.71073
_diffrn_reflns_av_R_equivalents 0.0346
_diffrn_reflns_av_unetI/netI 0.0254
_diffrn_reflns_Laue_measured_fraction_full 0.992
_diffrn_reflns_Laue_measured_fraction_max 0.995
_diffrn_reflns_limit_h_max 22
_diffrn_reflns_limit_h_min -22
_diffrn_reflns_limit_k_max 20
_diffrn_reflns_limit_k_min -21
_diffrn_reflns_limit_l_max 25
_diffrn_reflns_limit_l_min -25
_diffrn_reflns_number 56140
_diffrn_reflns_point_group_measured_fraction_full 0.992
_diffrn_reflns_point_group_measured_fraction_max 0.995
_diffrn_reflns_theta_full 25.242
_diffrn_reflns_theta_max 35.059
_diffrn_reflns_theta_min 2.927
_diffrn_source '0.2 x 2mm^2^ focus rotating anode'
_exptl_absorpt_coefficient_mu 1.147
_exptl_absorpt_correction_T_max 0.95096
_exptl_absorpt_correction_T_min 0.87548
_exptl_absorpt_correction_type gaussian
_exptl_absorpt_process_details 'SADABS (Bruker AXS, 2012)'
_exptl_crystal_colour colourless
_exptl_crystal_density_diffrn 1.562
_exptl_crystal_description block
_exptl_crystal_F_000 1280
_exptl_crystal_size_max 0.14
_exptl_crystal_size_mid 0.08
_exptl_crystal_size_min 0.05
_refine_diff_density_max 1.198
_refine_diff_density_min -1.755
_refine_diff_density_rms 0.095
_refine_ls_extinction_method none
_refine_ls_goodness_of_fit_ref 1.030
_refine_ls_hydrogen_treatment constr
_refine_ls_matrix_type full
_refine_ls_number_parameters 315
_refine_ls_number_reflns 11816
_refine_ls_number_restraints 0
_refine_ls_restrained_S_all 1.030
_refine_ls_R_factor_all 0.0458
_refine_ls_R_factor_gt 0.0380
_refine_ls_shift/su_max 0.002
_refine_ls_shift/su_mean 0.000
_refine_ls_structure_factor_coef Fsqd
_refine_ls_weighting_details 'w=1/[\s^2^(Fo^2^)+(0.0455P)^2^+2.5900P] where P=(Fo^2^+2Fc^2^)/3'
_refine_ls_weighting_scheme calc
_refine_ls_wR_factor_gt 0.0948
_refine_ls_wR_factor_ref 0.1009
_reflns_Friedel_coverage 0.000
_reflns_number_gt 10182
_reflns_number_total 11816
_reflns_threshold_expression 'I > 2\s(I)'
_cod_data_source_file cs8b03271_si_003.cif
_cod_data_source_block 9ab
_cod_original_sg_symbol_H-M 'P 21/n'
_cod_database_code 4515749
_shelx_shelxl_version_number 2018/1
_shelx_space_group_comment
;
The symmetry employed for this shelxl refinement is uniquely defined
by the following loop, which should always be used as a source of
symmetry information in preference to the above space-group names.
They are only intended as comments.
;

loop_
_space_group_symop_operation_xyz
'x, y, z'
'-x+1/2, y+1/2, -z+1/2'
'-x, -y, -z'
'x-1/2, -y-1/2, z-1/2'

loop_
_atom_site_label
_atom_site_type_symbol
_atom_site_fract_x
_atom_site_fract_y
_atom_site_fract_z
_atom_site_U_iso_or_equiv
_atom_site_adp_type
_atom_site_occupancy
_atom_site_site_symmetry_order
_atom_site_calc_flag
_atom_site_refinement_flags_posn
_atom_site_refinement_flags_adp
_atom_site_refinement_flags_occupancy
_atom_site_disorder_assembly
_atom_site_disorder_group
C1 C 0.17860(11) 0.89921(11) 0.36229(11) 0.0214(2) Uani 1 1 d . . . . .
H1 H 0.208113 0.940324 0.418332 0.026 Uiso 1 1 calc R U . . .
C2 C 0.22178(12) 0.93540(12) 0.29072(11) 0.0240(3) Uani 1 1 d . . . . .
H2A H 0.297390 0.933027 0.317891 0.029 Uiso 1 1 calc R U . . .
H2B H 0.198008 0.891149 0.237415 0.029 Uiso 1 1 calc R U . . .
C3 C 0.18631(14) 1.04205(13) 0.25899(13) 0.0292(3) Uani 1 1 d . . . . .
H3A H 0.215583 1.087323 0.311149 0.035 Uiso 1 1 calc R U . . .
H3B H 0.211932 1.061738 0.211777 0.035 Uiso 1 1 calc R U . . .
C4 C 0.06744(14) 1.04982(13) 0.21979(12) 0.0293(3) Uani 1 1 d . . . . .
H4A H 0.046739 1.118428 0.202292 0.035 Uiso 1 1 calc R U . . .
H4B H 0.038261 1.008678 0.164608 0.035 Uiso 1 1 calc R U . . .
C5 C 0.02499(13) 1.01566(13) 0.29161(12) 0.0286(3) Uani 1 1 d . . . . .
H5A H -0.050584 1.019148 0.265084 0.034 Uiso 1 1 calc R U . . .
H5B H 0.050113 1.059958 0.344842 0.034 Uiso 1 1 calc R U . . .
C6 C 0.05911(12) 0.90869(12) 0.32307(12) 0.0258(3) Uani 1 1 d . . . . .
H6A H 0.029072 0.863647 0.270834 0.031 Uiso 1 1 calc R U . . .
H6B H 0.033372 0.889527 0.370344 0.031 Uiso 1 1 calc R U . . .
C7 C 0.36333(11) 0.77834(11) 0.45333(10) 0.0211(2) Uani 1 1 d . . . . .
H7 H 0.388602 0.793683 0.404202 0.025 Uiso 1 1 calc R U . . .
C8 C 0.41371(13) 0.67816(13) 0.49348(13) 0.0269(3) Uani 1 1 d . . . . .
H8A H 0.385831 0.626218 0.447175 0.032 Uiso 1 1 calc R U . . .
H8B H 0.397144 0.661128 0.546669 0.032 Uiso 1 1 calc R U . . .
C9 C 0.53238(13) 0.68380(14) 0.52312(14) 0.0308(3) Uani 1 1 d . . . . .
H9A H 0.563283 0.620652 0.550506 0.037 Uiso 1 1 calc R U . . .
H9B H 0.548897 0.695273 0.468930 0.037 Uiso 1 1 calc R U . . .
C10 C 0.57868(14) 0.76743(15) 0.59306(14) 0.0336(4) Uani 1 1 d . . . . .
H10A H 0.652889 0.772416 0.607127 0.040 Uiso 1 1 calc R U . . .
H10B H 0.569628 0.751791 0.650190 0.040 Uiso 1 1 calc R U . . .
C11 C 0.52656(15) 0.86752(15) 0.55555(16) 0.0358(4) Uani 1 1 d . . . . .
H11A H 0.542966 0.887162 0.502880 0.043 Uiso 1 1 calc R U . . .
H11B H 0.554014 0.918200 0.603199 0.043 Uiso 1 1 calc R U . . .
C12 C 0.40770(13) 0.86133(13) 0.52550(14) 0.0291(3) Uani 1 1 d . . . . .
H12A H 0.390760 0.847748 0.579144 0.035 Uiso 1 1 calc R U . . .
H12B H 0.376426 0.924733 0.499208 0.035 Uiso 1 1 calc R U . . .
C13 C 0.17563(11) 0.75108(11) 0.49101(10) 0.0208(2) Uani 1 1 d . . . . .
C14 C 0.17983(14) 0.82735(13) 0.55262(12) 0.0274(3) Uani 1 1 d . . . . .
H14 H 0.208412 0.888573 0.546904 0.033 Uiso 1 1 calc R U . . .
C15 C 0.14248(15) 0.81448(15) 0.62244(13) 0.0318(3) Uani 1 1 d . . . . .
H15 H 0.147597 0.865906 0.664014 0.038 Uiso 1 1 calc R U . . .
C16 C 0.09766(14) 0.72464(16) 0.62964(12) 0.0315(3) Uani 1 1 d . . . . .
H16 H 0.071561 0.714644 0.675638 0.038 Uiso 1 1 calc R U . . .
C17 C 0.09241(14) 0.65034(14) 0.56752(12) 0.0279(3) Uani 1 1 d . . . . .
H17 H 0.061093 0.589945 0.571073 0.034 Uiso 1 1 calc R U . . .
C18 C 0.12961(11) 0.57383(11) 0.44554(10) 0.0208(2) Uani 1 1 d . . . . .
C19 C 0.05286(11) 0.56494(11) 0.35622(10) 0.0216(2) Uani 1 1 d . . . . .
C20 C 0.05105(12) 0.47607(11) 0.30869(11) 0.0227(2) Uani 1 1 d . . . . .
H20 H 0.001546 0.468514 0.248670 0.027 Uiso 1 1 calc R U . . .
C21 C 0.12072(12) 0.39856(11) 0.34803(11) 0.0230(3) Uani 1 1 d . . . . .
C22 C 0.19475(13) 0.41065(12) 0.43778(12) 0.0258(3) Uani 1 1 d . . . . .
H22 H 0.241903 0.359339 0.464485 0.031 Uiso 1 1 calc R U . . .
C23 C 0.20028(12) 0.49726(12) 0.48872(11) 0.0239(3) Uani 1 1 d . . . . .
C24 C -0.02673(14) 0.64441(13) 0.31132(13) 0.0301(3) Uani 1 1 d . . . . .
H24A H -0.000383 0.689375 0.277599 0.045 Uiso 1 1 calc R U . . .
H24B H -0.040877 0.680717 0.358225 0.045 Uiso 1 1 calc R U . . .
H24C H -0.089878 0.614005 0.269388 0.045 Uiso 1 1 calc R U . . .
C25 C 0.11280(14) 0.30140(12) 0.29738(13) 0.0286(3) Uani 1 1 d . . . . .
H25A H 0.051246 0.301850 0.241273 0.043 Uiso 1 1 calc R U . . .
H25B H 0.108912 0.247183 0.336153 0.043 Uiso 1 1 calc R U . . .
H25C H 0.173195 0.293180 0.282373 0.043 Uiso 1 1 calc R U . . .
C26 C 0.27653(16) 0.50204(15) 0.58828(13) 0.0342(4) Uani 1 1 d . . . . .
H26A H 0.290791 0.570584 0.606858 0.051 Uiso 1 1 calc R U . . .
H26B H 0.340203 0.469271 0.594027 0.051 Uiso 1 1 calc R U . . .
H26C H 0.247148 0.469323 0.627341 0.051 Uiso 1 1 calc R U . . .
N1 N 0.13165(10) 0.66273(10) 0.50119(9) 0.0212(2) Uani 1 1 d . . . . .
F5 F 0.11072(12) 0.05194(13) 0.55515(13) 0.0568(4) Uani 1 1 d . . . . .
F6 F 0.32904(13) 0.23571(13) 0.64829(11) 0.0544(4) Uani 1 1 d . . . . .
P1 P 0.21887(3) 0.76683(3) 0.39267(3) 0.01902(7) Uani 1 1 d . . . . .
Sb1 Sb 0.21910(2) 0.14448(2) 0.60179(2) 0.02819(4) Uani 1 1 d . . . . .
F1B F 0.1160(3) 0.2385(3) 0.5391(2) 0.0401(7) Uiso 0.5 1 d . . P A 1
F2B F 0.1865(2) 0.1685(2) 0.70993(19) 0.0334(6) Uiso 0.5 1 d . . P A 1
F3B F 0.3084(3) 0.0410(3) 0.6696(3) 0.0502(7) Uiso 0.5 1 d . . P A 1
F4B F 0.2481(3) 0.1167(3) 0.5004(2) 0.0464(7) Uiso 0.5 1 d . . P A 1
F1A F 0.1354(3) 0.2574(3) 0.5573(3) 0.0448(8) Uiso 0.5 1 d . . P A 2
F2A F 0.2017(3) 0.1425(3) 0.7107(3) 0.0469(8) Uiso 0.5 1 d . . P A 2
F3A F 0.3123(3) 0.0374(2) 0.6375(2) 0.0455(7) Uiso 0.5 1 d . . P A 2
F4A F 0.2418(2) 0.1504(2) 0.4867(2) 0.0372(6) Uiso 0.5 1 d . . P A 2

loop_
_atom_site_aniso_label
_atom_site_aniso_U_11
_atom_site_aniso_U_22
_atom_site_aniso_U_33
_atom_site_aniso_U_23
_atom_site_aniso_U_13
_atom_site_aniso_U_12
C1 0.0191(6) 0.0191(6) 0.0260(6) 0.0000(5) 0.0084(5) 0.0010(4)
C2 0.0223(6) 0.0217(6) 0.0283(6) 0.0026(5) 0.0102(5) 0.0008(5)
C3 0.0303(8) 0.0215(7) 0.0329(7) 0.0043(6) 0.0087(6) -0.0001(6)
C4 0.0312(8) 0.0223(7) 0.0286(7) 0.0005(5) 0.0049(6) 0.0046(6)
C5 0.0250(7) 0.0257(7) 0.0306(7) -0.0029(6) 0.0056(6) 0.0076(6)
C6 0.0195(6) 0.0246(7) 0.0332(7) -0.0004(5) 0.0099(5) 0.0022(5)
C7 0.0174(5) 0.0209(6) 0.0252(6) 0.0015(5) 0.0083(5) 0.0001(4)
C8 0.0225(6) 0.0223(6) 0.0348(8) 0.0028(6) 0.0099(6) 0.0026(5)
C9 0.0215(7) 0.0299(8) 0.0392(9) 0.0035(6) 0.0097(6) 0.0062(6)
C10 0.0212(7) 0.0380(9) 0.0356(8) 0.0023(7) 0.0041(6) 0.0015(6)
C11 0.0217(7) 0.0299(8) 0.0483(11) -0.0022(7) 0.0053(7) -0.0052(6)
C12 0.0211(7) 0.0245(7) 0.0372(8) -0.0052(6) 0.0063(6) -0.0010(5)
C13 0.0195(6) 0.0204(6) 0.0236(6) -0.0014(5) 0.0095(5) -0.0011(4)
C14 0.0304(7) 0.0242(7) 0.0324(7) -0.0068(6) 0.0173(6) -0.0034(6)
C15 0.0316(8) 0.0360(9) 0.0328(8) -0.0094(7) 0.0180(7) -0.0027(7)
C16 0.0276(7) 0.0429(10) 0.0289(7) -0.0040(7) 0.0164(6) -0.0043(7)
C17 0.0260(7) 0.0336(8) 0.0273(7) -0.0013(6) 0.0136(6) -0.0068(6)
C18 0.0198(6) 0.0188(6) 0.0236(6) 0.0003(4) 0.0081(5) -0.0021(4)
C19 0.0190(6) 0.0200(6) 0.0247(6) 0.0008(5) 0.0072(5) -0.0011(5)
C20 0.0207(6) 0.0208(6) 0.0257(6) -0.0010(5) 0.0081(5) -0.0024(5)
C21 0.0209(6) 0.0189(6) 0.0315(7) -0.0009(5) 0.0127(5) -0.0022(5)
C22 0.0217(6) 0.0202(6) 0.0340(7) 0.0034(5) 0.0092(6) 0.0003(5)
C23 0.0208(6) 0.0220(6) 0.0261(6) 0.0036(5) 0.0058(5) -0.0017(5)
C24 0.0242(7) 0.0246(7) 0.0337(8) -0.0015(6) 0.0025(6) 0.0040(5)
C25 0.0287(7) 0.0212(6) 0.0399(8) -0.0039(6) 0.0177(7) -0.0016(5)
C26 0.0311(8) 0.0321(8) 0.0295(8) 0.0047(6) 0.0006(6) -0.0032(7)
N1 0.0199(5) 0.0219(5) 0.0222(5) -0.0007(4) 0.0086(4) -0.0023(4)
F5 0.0355(7) 0.0530(9) 0.0727(11) -0.0162(8) 0.0109(7) -0.0141(6)
F6 0.0555(9) 0.0588(9) 0.0461(7) -0.0076(7) 0.0163(7) -0.0305(8)
P1 0.01796(15) 0.01762(15) 0.02226(15) -0.00092(12) 0.00861(12) -0.00009(11)
Sb1 0.02328(6) 0.02751(6) 0.03047(6) -0.00236(4) 0.00667(4) 0.00119(4)

loop_
_atom_type_symbol
_atom_type_description
_atom_type_scat_dispersion_real
_atom_type_scat_dispersion_imag
_atom_type_scat_source
C C 0.0033 0.0016 'International Tables Vol C Tables 4.2.6.8 and 6.1.1.4'
H H 0.0000 0.0000 'International Tables Vol C Tables 4.2.6.8 and 6.1.1.4'
N N 0.0061 0.0033 'International Tables Vol C Tables 4.2.6.8 and 6.1.1.4'
F F 0.0171 0.0103 'International Tables Vol C Tables 4.2.6.8 and 6.1.1.4'
P P 0.1023 0.0942 'International Tables Vol C Tables 4.2.6.8 and 6.1.1.4'
Sb Sb -0.5866 1.5461 'International Tables Vol C Tables 4.2.6.8 and 6.1.1.4'

loop_
_exptl_crystal_face_index_h
_exptl_crystal_face_index_k
_exptl_crystal_face_index_l
_exptl_crystal_face_perp_dist
0.00 0.00 -1.00 0.0400
0.00 0.00 1.00 0.0400
0.00 1.00 0.00 0.0700
0.00 -1.00 0.00 0.0700
1.00 0.00 0.00 0.0250
-1.00 0.00 0.00 0.0250
1.00 -1.00 0.00 0.0500
0.00 -1.00 1.00 0.0550

loop_
_geom_angle_atom_site_label_1
_geom_angle_atom_site_label_2
_geom_angle_atom_site_label_3
_geom_angle
C2 C1 C6 110.38(13)
C2 C1 P1 108.80(10)
C6 C1 P1 110.61(11)
C3 C2 C1 111.28(13)
C4 C3 C2 110.92(14)
C5 C4 C3 110.44(14)
C4 C5 C6 110.96(14)
C5 C6 C1 111.03(14)
C8 C7 C12 110.08(13)
C8 C7 P1 111.59(11)
C12 C7 P1 118.84(11)
C7 C8 C9 110.45(14)
C10 C9 C8 111.16(15)
C9 C10 C11 111.30(15)
C10 C11 C12 111.39(15)
C7 C12 C11 110.17(15)
N1 C13 C14 117.21(14)
N1 C13 P1 119.56(11)
C14 C13 P1 123.11(12)
C15 C14 C13 121.61(16)
C16 C15 C14 119.33(16)
C17 C16 C15 118.58(16)
N1 C17 C16 121.63(16)
C19 C18 C23 122.86(14)
C19 C18 N1 119.57(13)
C23 C18 N1 117.32(13)
C18 C19 C20 116.96(14)
C18 C19 C24 123.24(14)
C20 C19 C24 119.78(14)
C21 C20 C19 122.28(14)
C20 C21 C22 118.46(14)
C20 C21 C25 121.05(15)
C22 C21 C25 120.39(15)
C23 C22 C21 121.94(15)
C22 C23 C18 117.46(14)
C22 C23 C26 119.13(15)
C18 C23 C26 123.31(15)
C17 N1 C13 121.61(14)
C17 N1 C18 115.57(13)
C13 N1 C18 122.72(12)
C13 P1 C1 99.03(7)
C13 P1 C7 102.47(7)
C1 P1 C7 102.08(7)
F2A Sb1 F3A 92.07(16)
F2A Sb1 F5 88.70(13)
F4B Sb1 F5 86.58(12)
F3A Sb1 F5 88.21(12)
F2A Sb1 F6 91.68(13)
F4B Sb1 F6 92.87(12)
F3A Sb1 F6 90.99(12)
F5 Sb1 F6 179.13(8)
F2A Sb1 F1A 94.13(16)
F3A Sb1 F1A 172.74(15)
F5 Sb1 F1A 95.69(13)
F6 Sb1 F1A 85.06(13)
F4B Sb1 F1B 93.69(15)
F5 Sb1 F1B 84.43(13)
F6 Sb1 F1B 96.28(13)
F4B Sb1 F3B 91.15(16)
F5 Sb1 F3B 89.36(13)
F6 Sb1 F3B 89.98(12)
F1B Sb1 F3B 171.88(15)
F4B Sb1 F2B 177.70(14)
F5 Sb1 F2B 91.52(11)
F6 Sb1 F2B 89.01(10)
F1B Sb1 F2B 87.40(14)
F3B Sb1 F2B 87.53(15)
F2A Sb1 F4A 177.87(15)
F3A Sb1 F4A 88.11(14)
F5 Sb1 F4A 93.43(11)
F6 Sb1 F4A 86.19(10)
F1A Sb1 F4A 85.55(14)

loop_
_geom_bond_atom_site_label_1
_geom_bond_atom_site_label_2
_geom_bond_distance
C1 C2 1.535(2)
C1 C6 1.537(2)
C1 P1 1.8645(15)
C2 C3 1.530(2)
C3 C4 1.528(3)
C4 C5 1.524(3)
C5 C6 1.529(2)
C7 C8 1.531(2)
C7 C12 1.533(2)
C7 P1 1.8665(15)
C8 C9 1.533(2)
C9 C10 1.523(3)
C10 C11 1.529(3)
C11 C12 1.535(3)
C13 N1 1.3685(19)
C13 C14 1.389(2)
C13 P1 1.8627(15)
C14 C15 1.386(2)
C15 C16 1.379(3)
C16 C17 1.372(3)
C17 N1 1.353(2)
C18 C19 1.397(2)
C18 C23 1.400(2)
C18 N1 1.468(2)
C19 C20 1.397(2)
C19 C24 1.500(2)
C20 C21 1.391(2)
C21 C22 1.392(2)
C21 C25 1.504(2)
C22 C23 1.391(2)
C23 C26 1.508(2)
F5 Sb1 1.8676(14)
F6 Sb1 1.8704(14)
Sb1 F2A 1.806(4)
Sb1 F4B 1.815(3)
Sb1 F3A 1.868(3)
Sb1 F1A 1.871(4)
Sb1 F1B 1.875(3)
Sb1 F3B 1.890(4)
Sb1 F2B 1.935(3)
Sb1 F4A 1.942(3)
